data_7020381
loop_
_publ_author_name
'Maeda, Moe'
'Hino, Shiori'
'Yamashita, Kei'
'Kataoka, Yumiko'
'Nakano, Motohiro'
'Yamamura, Tomoo'
'Kajiwara, Takashi'

_publ_section_title
;
 Correlation between slow magnetic relaxation and the coordination
 structures of a family of linear trinuclear Zn(ii)-Ln(iii)-Zn(ii)
 complexes (Ln = Tb, Dy, Ho, Er, Tm and Yb).
;
_journal_issue 44
_journal_name_full 'Dalton transactions (Cambridge, England : 2003)'
_journal_page_first 13640
_journal_page_last 13648
_journal_paper_doi 10.1039/c2dt31399e
_journal_volume 41
_journal_year 2012
_chemical_formula_sum 'C66 H65 B N5 O12 Tm Zn2'
_chemical_formula_weight 1430.71
_chemical_name_systematic
;
?
;
_space_group_IT_number 14
_symmetry_cell_setting monoclinic
_symmetry_space_group_name_Hall '-P 2ybc'
_symmetry_space_group_name_H-M 'P 1 21/c 1'
_atom_sites_solution_hydrogens geom
_atom_sites_solution_primary direct
_atom_sites_solution_secondary difmap
_audit_creation_method SHELXL-97
_cell_angle_alpha 90.00
_cell_angle_beta 95.795(2)
_cell_angle_gamma 90.00
_cell_formula_units_Z 4
_cell_length_a 18.3746(18)
_cell_length_b 9.5525(9)
_cell_length_c 34.799(4)
_cell_measurement_reflns_used 27962
_cell_measurement_temperature 153(2)
_cell_measurement_theta_max 47.2653
_cell_measurement_theta_min 12.4982
_cell_volume 6076.8(11)
_computing_cell_refinement 'CrystalClear ver. 1.4'
_computing_data_collection 'CrystalClear ver. 1.4'
_computing_data_reduction CrystalStructure
_computing_molecular_graphics OrtepIII
_computing_publication_material 'SHELXL-97 (Sheldrick, 1997)'
_computing_structure_refinement 'SHELXL-97 (Sheldrick, 1997)'
_computing_structure_solution SIR97
_diffrn_ambient_temperature 153(2)
_diffrn_measured_fraction_theta_full 0.992
_diffrn_measured_fraction_theta_max 0.992
_diffrn_measurement_device
;
Saturn724+ (4x4 bin mode)
;
_diffrn_radiation_detector CCD
_diffrn_radiation_monochromator Confocal
_diffrn_radiation_source 'Rotating Anode'
_diffrn_radiation_type Molybdenum
_diffrn_radiation_wavelength 0.71075
_diffrn_reflns_av_R_equivalents 0.0408
_diffrn_reflns_av_sigmaI/netI 0.0190
_diffrn_reflns_limit_h_max 25
_diffrn_reflns_limit_h_min -25
_diffrn_reflns_limit_k_max 13
_diffrn_reflns_limit_k_min -13
_diffrn_reflns_limit_l_max 48
_diffrn_reflns_limit_l_min -48
_diffrn_reflns_number 124815
_diffrn_reflns_theta_full 30.00
_diffrn_reflns_theta_max 30.00
_diffrn_reflns_theta_min 2.45
_exptl_absorpt_coefficient_mu 2.298
_exptl_absorpt_correction_T_max 0.8557
_exptl_absorpt_correction_T_min 0.7243
_exptl_absorpt_correction_type multi-scan
_exptl_absorpt_process_details 'REQAB (Rigaku, 1998)'
_exptl_crystal_colour 'pale yellow'
_exptl_crystal_density_diffrn 1.564
_exptl_crystal_density_method 'not measured'
_exptl_crystal_description prism
_exptl_crystal_F_000 2904
_exptl_crystal_size_max 0.15
_exptl_crystal_size_mid 0.08
_exptl_crystal_size_min 0.07
_refine_diff_density_max 1.978
_refine_diff_density_min -0.598
_refine_diff_density_rms 0.096
_refine_ls_extinction_method none
_refine_ls_goodness_of_fit_ref 1.047
_refine_ls_hydrogen_treatment 'riding model'
_refine_ls_matrix_type full
_refine_ls_number_parameters 790
_refine_ls_number_reflns 17599
_refine_ls_number_restraints 0
_refine_ls_restrained_S_all 1.047
_refine_ls_R_factor_all 0.0333
_refine_ls_R_factor_gt 0.0317
_refine_ls_shift/su_max 0.003
_refine_ls_shift/su_mean 0.000
_refine_ls_structure_factor_coef Fsqd
_refine_ls_weighting_details 'calc w=1/[\s^2^(Fo^2^)+(0.0415P)^2^+6.6851P] where P=(Fo^2^+2Fc^2^)/3'
_refine_ls_weighting_scheme calc
_refine_ls_wR_factor_gt 0.0772
_refine_ls_wR_factor_ref 0.0786
_reflns_number_gt 16741
_reflns_number_total 17599
_reflns_threshold_expression >2sigma(I)
_cod_data_source_file c2dt31399e.txt
_cod_data_source_block complex_5
_cod_depositor_comments
;
The following automatic conversions were performed:

'_exptl_absorpt_correction_type' value 'multi scan' changed to
'multi-scan' according to
/home/saulius/struct/CIF-dictionaries/cif_core.dic dictionary named
'cif_core.dic' version 2.4.2 from 2011-04-26.

Automatic conversion script
Id: cif_fix_values 1891 2012-01-12 08:04:46Z andrius 
;
_cod_original_cell_volume 6076.9(10)
_cod_original_sg_symbol_H-M P2(1)/c
_cod_database_code 7020381

loop_
_symmetry_equiv_pos_as_xyz
'x, y, z'
'-x, y+1/2, -z+1/2'
'-x, -y, -z'
'x, -y-1/2, z-1/2'

loop_
_atom_site_label
_atom_site_type_symbol
_atom_site_fract_x
_atom_site_fract_y
_atom_site_fract_z
_atom_site_U_iso_or_equiv
_atom_site_adp_type
_atom_site_occupancy
_atom_site_symmetry_multiplicity
_atom_site_calc_flag
_atom_site_refinement_flags
Tm Tm 0.324397(4) 0.108780(9) 0.131729(2) 0.01978(3) Uani 1 1 d .
Zn1 Zn 0.291700(12) 0.24240(2) 0.217031(6) 0.01988(5) Uani 1 1 d .
Zn2 Zn 0.371406(12) 0.01018(3) 0.045755(6) 0.02206(5) Uani 1 1 d .
O1 O 0.31514(8) -0.15667(15) 0.14836(4) 0.0229(3) Uani 1 1 d .
O2 O 0.30175(8) 0.05188(15) 0.19318(4) 0.0207(3) Uani 1 1 d .
O3 O 0.25561(8) 0.28191(16) 0.16027(4) 0.0230(3) Uani 1 1 d .
O4 O 0.22735(9) 0.30217(18) 0.08613(4) 0.0299(3) Uani 1 1 d .
N1 N 0.28146(10) 0.1470(2) 0.26921(5) 0.0264(3) Uani 1 1 d .
N2 N 0.20722(10) 0.3574(2) 0.23380(5) 0.0275(4) Uani 1 1 d .
C1 C 0.31441(13) -0.2744(3) 0.12244(7) 0.0305(4) Uani 1 1 d .
H1 H 0.3594 -0.3289 0.1282 0.046 Uiso 1 1 calc R
H2 H 0.3114 -0.2406 0.0957 0.046 Uiso 1 1 calc R
H3 H 0.2720 -0.3336 0.1258 0.046 Uiso 1 1 calc R
C2 C 0.31724(10) -0.1896(2) 0.18711(6) 0.0216(3) Uani 1 1 d .
C3 C 0.32807(12) -0.3219(2) 0.20279(6) 0.0268(4) Uani 1 1 d .
H4 H 0.3351 -0.3996 0.1866 0.032 Uiso 1 1 calc R
C4 C 0.32859(13) -0.3407(2) 0.24272(7) 0.0294(4) Uani 1 1 d .
H5 H 0.3375 -0.4309 0.2537 0.035 Uiso 1 1 calc R
C5 C 0.31623(12) -0.2294(2) 0.26607(6) 0.0273(4) Uani 1 1 d .
H6 H 0.3150 -0.2442 0.2930 0.033 Uiso 1 1 calc R
C6 C 0.30527(11) -0.0932(2) 0.25084(6) 0.0230(4) Uani 1 1 d .
C7 C 0.30793(10) -0.0712(2) 0.21085(6) 0.0209(3) Uani 1 1 d .
C8 C 0.28493(12) 0.0162(2) 0.27704(6) 0.0259(4) Uani 1 1 d .
H7 H 0.2733 -0.0120 0.3019 0.031 Uiso 1 1 calc R
C9 C 0.25220(14) 0.2481(3) 0.29539(6) 0.0331(5) Uani 1 1 d .
H8 H 0.2909 0.3152 0.3051 0.040 Uiso 1 1 calc R
H9 H 0.2351 0.1987 0.3178 0.040 Uiso 1 1 calc R
C10 C 0.18888(14) 0.3257(3) 0.27336(7) 0.0356(5) Uani 1 1 d .
H10 H 0.1442 0.2674 0.2720 0.043 Uiso 1 1 calc R
H11 H 0.1793 0.4138 0.2869 0.043 Uiso 1 1 calc R
C11 C 0.16804(12) 0.4446(3) 0.21287(7) 0.0301(4) Uani 1 1 d .
H12 H 0.1340 0.4988 0.2253 0.036 Uiso 1 1 calc R
C12 C 0.20901(10) 0.3816(2) 0.14780(6) 0.0210(3) Uani 1 1 d .
C13 C 0.17074(11) 0.4685(2) 0.17194(6) 0.0257(4) Uani 1 1 d .
C14 C 0.12619(13) 0.5780(3) 0.15522(7) 0.0323(5) Uani 1 1 d .
H13 H 0.1007 0.6364 0.1714 0.039 Uiso 1 1 calc R
C15 C 0.11906(13) 0.6019(2) 0.11610(8) 0.0333(5) Uani 1 1 d .
H14 H 0.0913 0.6794 0.1056 0.040 Uiso 1 1 calc R
C16 C 0.15293(12) 0.5113(2) 0.09167(7) 0.0281(4) Uani 1 1 d .
H15 H 0.1470 0.5256 0.0645 0.034 Uiso 1 1 calc R
C17 C 0.19489(11) 0.4014(2) 0.10717(6) 0.0234(4) Uani 1 1 d .
C18 C 0.22402(15) 0.3248(3) 0.04536(7) 0.0362(5) Uani 1 1 d .
H16 H 0.1730 0.3211 0.0341 0.054 Uiso 1 1 calc R
H17 H 0.2522 0.2520 0.0337 0.054 Uiso 1 1 calc R
H18 H 0.2446 0.4169 0.0404 0.054 Uiso 1 1 calc R
O5 O 0.18808(8) 0.03744(17) 0.12426(4) 0.0255(3) Uani 1 1 d .
O6 O 0.27997(7) 0.01552(16) 0.07418(4) 0.0228(3) Uani 1 1 d .
O7 O 0.41612(7) -0.01576(16) 0.10145(4) 0.0221(3) Uani 1 1 d .
O8 O 0.45221(8) -0.02125(17) 0.17454(4) 0.0260(3) Uani 1 1 d .
N3 N 0.30668(11) -0.0532(2) -0.00250(5) 0.0327(4) Uani 1 1 d .
N4 N 0.43596(10) -0.1431(2) 0.02685(5) 0.0278(4) Uani 1 1 d .
C19 C 0.13797(12) 0.0429(3) 0.15350(7) 0.0345(5) Uani 1 1 d .
H19 H 0.1012 0.1156 0.1469 0.052 Uiso 1 1 calc R
H20 H 0.1649 0.0647 0.1785 0.052 Uiso 1 1 calc R
H21 H 0.1137 -0.0480 0.1550 0.052 Uiso 1 1 calc R
C20 C 0.15830(11) -0.0016(2) 0.08778(6) 0.0256(4) Uani 1 1 d .
C21 C 0.08519(12) -0.0270(3) 0.07721(7) 0.0353(5) Uani 1 1 d .
H22 H 0.0502 -0.0146 0.0953 0.042 Uiso 1 1 calc R
C22 C 0.06314(13) -0.0717(4) 0.03934(8) 0.0463(7) Uani 1 1 d .
H23 H 0.0130 -0.0904 0.0318 0.056 Uiso 1 1 calc R
C23 C 0.11386(14) -0.0886(4) 0.01309(8) 0.0433(6) Uani 1 1 d .
H24 H 0.0982 -0.1203 -0.0123 0.052 Uiso 1 1 calc R
C24 C 0.18853(12) -0.0596(3) 0.02332(6) 0.0314(5) Uani 1 1 d .
C25 C 0.21129(11) -0.0142(2) 0.06116(6) 0.0240(4) Uani 1 1 d .
C26 C 0.23886(13) -0.0849(3) -0.00599(7) 0.0345(5) Uani 1 1 d .
H25 H 0.2195 -0.1282 -0.0294 0.041 Uiso 1 1 calc R
C27 C 0.35491(15) -0.0923(3) -0.03205(7) 0.0393(6) Uani 1 1 d .
H26 H 0.3765 -0.0072 -0.0426 0.047 Uiso 1 1 calc R
H27 H 0.3266 -0.1421 -0.0536 0.047 Uiso 1 1 calc R
C28 C 0.41499(14) -0.1864(3) -0.01345(7) 0.0385(6) Uani 1 1 d .
H28 H 0.3977 -0.2845 -0.0140 0.046 Uiso 1 1 calc R
H29 H 0.4582 -0.1812 -0.0283 0.046 Uiso 1 1 calc R
C29 C 0.48377(11) -0.2146(2) 0.04762(6) 0.0271(4) Uani 1 1 d .
H30 H 0.5096 -0.2838 0.0348 0.033 Uiso 1 1 calc R
C30 C 0.46752(10) -0.1071(2) 0.11340(6) 0.0206(3) Uani 1 1 d .
C31 C 0.50224(10) -0.1998(2) 0.08911(6) 0.0241(4) Uani 1 1 d .
C32 C 0.55557(11) -0.2950(2) 0.10603(7) 0.0287(4) Uani 1 1 d .
H31 H 0.5784 -0.3578 0.0898 0.034 Uiso 1 1 calc R
C33 C 0.57496(12) -0.2990(2) 0.14511(7) 0.0299(4) Uani 1 1 d .
H32 H 0.6112 -0.3631 0.1556 0.036 Uiso 1 1 calc R
C34 C 0.54110(11) -0.2079(2) 0.16948(6) 0.0264(4) Uani 1 1 d .
H33 H 0.5542 -0.2104 0.1966 0.032 Uiso 1 1 calc R
C35 C 0.48875(10) -0.1147(2) 0.15392(6) 0.0219(4) Uani 1 1 d .
C36 C 0.47778(13) -0.0070(3) 0.21450(6) 0.0328(5) Uani 1 1 d .
H34 H 0.4732 -0.0970 0.2276 0.049 Uiso 1 1 calc R
H35 H 0.4485 0.0637 0.2263 0.049 Uiso 1 1 calc R
H36 H 0.5292 0.0220 0.2170 0.049 Uiso 1 1 calc R
O9 O 0.40851(8) 0.24779(17) 0.16623(5) 0.0277(3) Uani 1 1 d .
O10 O 0.38575(8) 0.34626(17) 0.22176(4) 0.0256(3) Uani 1 1 d .
C37 C 0.42224(11) 0.3346(2) 0.19259(6) 0.0229(4) Uani 1 1 d .
C38 C 0.48627(14) 0.4312(3) 0.18967(7) 0.0355(5) Uani 1 1 d .
H37 H 0.5317 0.3827 0.1989 0.053 Uiso 1 1 calc R
H38 H 0.4808 0.5145 0.2056 0.053 Uiso 1 1 calc R
H39 H 0.4880 0.4593 0.1627 0.053 Uiso 1 1 calc R
O11 O 0.37308(9) 0.26452(17) 0.09014(5) 0.0298(3) Uani 1 1 d .
O12 O 0.41024(10) 0.19701(18) 0.03400(5) 0.0320(3) Uani 1 1 d .
C39 C 0.40560(12) 0.2856(2) 0.06099(6) 0.0271(4) Uani 1 1 d .
C40 C 0.44237(18) 0.4259(3) 0.05699(9) 0.0434(6) Uani 1 1 d .
H40 H 0.4242 0.4928 0.0752 0.065 Uiso 1 1 calc R
H41 H 0.4313 0.4606 0.0305 0.065 Uiso 1 1 calc R
H42 H 0.4954 0.4153 0.0627 0.065 Uiso 1 1 calc R
B1 B -0.14608(12) 0.2195(3) 0.13341(6) 0.0227(4) Uani 1 1 d .
C41 C -0.11967(11) 0.3077(2) 0.17304(6) 0.0251(4) Uani 1 1 d .
C42 C -0.07504(16) 0.4263(3) 0.17449(7) 0.0396(6) Uani 1 1 d .
H43 H -0.0574 0.4587 0.1513 0.048 Uiso 1 1 calc R
C43 C -0.05533(18) 0.4992(3) 0.20893(9) 0.0479(7) Uani 1 1 d .
H44 H -0.0252 0.5799 0.2086 0.057 Uiso 1 1 calc R
C44 C -0.07902(16) 0.4553(3) 0.24320(8) 0.0412(6) Uani 1 1 d .
H45 H -0.0657 0.5052 0.2665 0.049 Uiso 1 1 calc R
C45 C -0.12275(14) 0.3369(3) 0.24319(7) 0.0362(5) Uani 1 1 d .
H46 H -0.1391 0.3041 0.2666 0.043 Uiso 1 1 calc R
C46 C -0.14267(13) 0.2663(3) 0.20873(6) 0.0298(4) Uani 1 1 d .
H47 H -0.1733 0.1863 0.2093 0.036 Uiso 1 1 calc R
C47 C -0.10789(11) 0.0630(2) 0.13439(6) 0.0262(4) Uani 1 1 d .
C48 C -0.11766(13) -0.0236(3) 0.10165(7) 0.0357(5) Uani 1 1 d .
H48 H -0.1447 0.0119 0.0790 0.043 Uiso 1 1 calc R
C49 C -0.08963(14) -0.1592(3) 0.10070(9) 0.0409(6) Uani 1 1 d .
H49 H -0.0976 -0.2137 0.0778 0.049 Uiso 1 1 calc R
C50 C -0.05004(14) -0.2138(3) 0.13343(9) 0.0414(6) Uani 1 1 d .
H50 H -0.0317 -0.3068 0.1334 0.050 Uiso 1 1 calc R
C51 C -0.03770(14) -0.1307(3) 0.16592(9) 0.0385(5) Uani 1 1 d .
H51 H -0.0100 -0.1664 0.1883 0.046 Uiso 1 1 calc R
C52 C -0.06559(12) 0.0052(3) 0.16616(7) 0.0295(4) Uani 1 1 d .
H52 H -0.0554 0.0606 0.1887 0.035 Uiso 1 1 calc R
C53 C -0.12220(11) 0.3000(2) 0.09476(6) 0.0253(4) Uani 1 1 d .
C54 C -0.04796(13) 0.3043(3) 0.08762(7) 0.0375(5) Uani 1 1 d .
H53 H -0.0128 0.2603 0.1056 0.045 Uiso 1 1 calc R
C55 C -0.02395(15) 0.3697(4) 0.05574(9) 0.0508(8) Uani 1 1 d .
H54 H 0.0266 0.3698 0.0522 0.061 Uiso 1 1 calc R
C56 C -0.07365(18) 0.4350(5) 0.02897(9) 0.0620(10) Uani 1 1 d .
H55 H -0.0576 0.4811 0.0072 0.074 Uiso 1 1 calc R
C57 C -0.14670(16) 0.4318(4) 0.03453(9) 0.0557(9) Uani 1 1 d .
H56 H -0.1815 0.4752 0.0162 0.067 Uiso 1 1 calc R
C58 C -0.16999(13) 0.3657(3) 0.06668(7) 0.0347(5) Uani 1 1 d .
H57 H -0.2208 0.3652 0.0697 0.042 Uiso 1 1 calc R
C59 C -0.23583(11) 0.2034(2) 0.13189(5) 0.0218(3) Uani 1 1 d .
C60 C -0.27207(12) 0.0748(2) 0.13458(6) 0.0264(4) Uani 1 1 d .
H58 H -0.2437 -0.0084 0.1371 0.032 Uiso 1 1 calc R
C61 C -0.34781(12) 0.0638(3) 0.13374(7) 0.0299(4) Uani 1 1 d .
H59 H -0.3697 -0.0256 0.1360 0.036 Uiso 1 1 calc R
C62 C -0.39175(12) 0.1826(3) 0.12966(6) 0.0297(4) Uani 1 1 d .
H60 H -0.4435 0.1754 0.1286 0.036 Uiso 1 1 calc R
C63 C -0.35811(12) 0.3122(2) 0.12715(6) 0.0289(4) Uani 1 1 d .
H61 H -0.3870 0.3947 0.1243 0.035 Uiso 1 1 calc R
C64 C -0.28195(11) 0.3212(2) 0.12879(6) 0.0247(4) Uani 1 1 d .
H62 H -0.2603 0.4113 0.1278 0.030 Uiso 1 1 calc R
N5 N -0.34412(19) 0.5354(4) 0.03088(10) 0.0680(8) Uani 1 1 d .
C65 C -0.3104(2) 0.6222(4) 0.04509(11) 0.0553(8) Uani 1 1 d .
C66 C -0.2660(3) 0.7262(6) 0.06470(17) 0.0891(15) Uani 1 1 d .
H63 H -0.2963 0.7824 0.0815 0.134 Uiso 1 1 d .
H64 H -0.2508 0.7948 0.0449 0.134 Uiso 1 1 d .
H65 H -0.2254 0.6868 0.0788 0.134 Uiso 1 1 d .

loop_
_atom_site_aniso_label
_atom_site_aniso_U_11
_atom_site_aniso_U_22
_atom_site_aniso_U_33
_atom_site_aniso_U_23
_atom_site_aniso_U_13
_atom_site_aniso_U_12
Tm 0.02160(5) 0.02131(5) 0.01677(4) -0.00256(3) 0.00357(3) -0.00016(3)
Zn1 0.02173(10) 0.01916(10) 0.01919(10) -0.00164(8) 0.00427(8) 0.00193(8)
Zn2 0.02268(10) 0.02522(12) 0.01855(10) -0.00281(8) 0.00348(8) 0.00047(8)
O1 0.0298(7) 0.0194(7) 0.0194(6) -0.0037(5) 0.0019(5) 0.0006(5)
O2 0.0257(6) 0.0179(6) 0.0190(6) 0.0003(5) 0.0036(5) 0.0020(5)
O3 0.0249(6) 0.0224(7) 0.0219(6) 0.0013(5) 0.0034(5) 0.0071(5)
O4 0.0395(8) 0.0294(8) 0.0213(7) 0.0029(6) 0.0048(6) 0.0103(7)
N1 0.0332(9) 0.0264(9) 0.0202(8) -0.0025(7) 0.0061(6) 0.0020(7)
N2 0.0272(8) 0.0307(9) 0.0256(8) -0.0017(7) 0.0077(7) 0.0050(7)
C1 0.0357(11) 0.0296(11) 0.0267(10) -0.0148(9) 0.0065(8) -0.0069(9)
C2 0.0219(8) 0.0218(9) 0.0210(8) -0.0007(7) 0.0017(6) 0.0001(7)
C3 0.0307(10) 0.0208(9) 0.0285(10) -0.0016(7) 0.0012(8) 0.0021(8)
C4 0.0361(11) 0.0209(10) 0.0306(10) 0.0046(8) 0.0007(8) 0.0024(8)
C5 0.0336(10) 0.0260(10) 0.0222(9) 0.0046(8) 0.0017(7) 0.0011(8)
C6 0.0262(9) 0.0225(9) 0.0204(9) 0.0002(7) 0.0023(7) 0.0002(7)
C7 0.0211(8) 0.0209(9) 0.0203(8) 0.0035(7) 0.0004(6) -0.0016(7)
C8 0.0327(10) 0.0276(10) 0.0177(8) -0.0001(7) 0.0043(7) 0.0002(8)
C9 0.0479(13) 0.0317(11) 0.0208(9) -0.0041(8) 0.0086(9) 0.0057(10)
C10 0.0389(12) 0.0403(13) 0.0297(11) -0.0029(9) 0.0133(9) 0.0078(10)
C11 0.0267(9) 0.0310(11) 0.0334(11) -0.0037(9) 0.0070(8) 0.0087(8)
C12 0.0181(8) 0.0191(8) 0.0256(9) 0.0003(7) 0.0011(7) 0.0014(6)
C13 0.0228(9) 0.0242(10) 0.0298(10) -0.0002(8) 0.0022(7) 0.0049(7)
C14 0.0281(10) 0.0299(11) 0.0388(12) -0.0007(9) 0.0031(9) 0.0115(9)
C15 0.0281(10) 0.0296(11) 0.0412(13) 0.0042(9) -0.0016(9) 0.0108(8)
C16 0.0255(9) 0.0260(10) 0.0315(10) 0.0053(8) -0.0030(8) 0.0035(8)
C17 0.0217(8) 0.0227(9) 0.0257(9) 0.0014(7) 0.0023(7) 0.0010(7)
C18 0.0463(13) 0.0387(13) 0.0236(10) 0.0056(9) 0.0043(9) 0.0102(11)
O5 0.0197(6) 0.0356(8) 0.0214(7) -0.0003(6) 0.0032(5) -0.0014(6)
O6 0.0185(6) 0.0290(7) 0.0206(6) -0.0022(5) 0.0008(5) -0.0007(5)
O7 0.0196(6) 0.0250(7) 0.0216(6) -0.0029(5) 0.0013(5) 0.0042(5)
O8 0.0238(7) 0.0326(8) 0.0208(7) -0.0035(6) -0.0008(5) 0.0049(6)
N3 0.0293(9) 0.0477(12) 0.0207(8) -0.0051(8) 0.0008(7) 0.0030(8)
N4 0.0271(8) 0.0325(9) 0.0241(8) -0.0098(7) 0.0043(6) -0.0003(7)
C19 0.0246(10) 0.0533(15) 0.0269(10) -0.0013(10) 0.0088(8) -0.0045(10)
C20 0.0208(8) 0.0313(11) 0.0239(9) 0.0029(8) -0.0011(7) 0.0002(7)
C21 0.0203(9) 0.0533(15) 0.0317(11) 0.0025(10) 0.0000(8) -0.0007(9)
C22 0.0208(10) 0.076(2) 0.0400(14) -0.0011(13) -0.0079(9) -0.0061(12)
C23 0.0263(11) 0.072(2) 0.0291(12) -0.0064(12) -0.0082(9) -0.0029(11)
C24 0.0236(9) 0.0442(13) 0.0253(10) -0.0024(9) -0.0039(7) 0.0010(9)
C25 0.0197(8) 0.0287(10) 0.0228(9) 0.0007(7) -0.0019(7) 0.0004(7)
C26 0.0313(11) 0.0493(14) 0.0216(10) -0.0068(9) -0.0041(8) 0.0023(10)
C27 0.0371(12) 0.0589(17) 0.0223(10) -0.0080(10) 0.0052(9) 0.0004(11)
C28 0.0371(12) 0.0510(15) 0.0276(11) -0.0149(10) 0.0038(9) 0.0042(11)
C29 0.0243(9) 0.0259(10) 0.0321(10) -0.0078(8) 0.0071(8) 0.0003(7)
C30 0.0167(8) 0.0200(9) 0.0251(9) -0.0009(7) 0.0024(6) -0.0016(6)
C31 0.0200(8) 0.0226(9) 0.0301(10) -0.0038(7) 0.0042(7) -0.0010(7)
C32 0.0239(9) 0.0221(10) 0.0406(12) -0.0038(8) 0.0063(8) 0.0029(7)
C33 0.0244(9) 0.0212(10) 0.0435(12) 0.0033(8) -0.0004(8) 0.0032(7)
C34 0.0232(9) 0.0247(10) 0.0310(10) 0.0049(8) 0.0006(7) -0.0002(7)
C35 0.0179(8) 0.0227(9) 0.0250(9) -0.0011(7) 0.0023(7) -0.0011(6)
C36 0.0301(10) 0.0449(13) 0.0221(10) -0.0039(9) -0.0041(8) 0.0049(9)
O9 0.0249(7) 0.0296(8) 0.0289(7) -0.0075(6) 0.0040(6) -0.0029(6)
O10 0.0253(7) 0.0260(7) 0.0260(7) -0.0038(6) 0.0051(5) -0.0035(6)
C37 0.0231(8) 0.0230(9) 0.0225(9) 0.0004(7) 0.0014(7) -0.0003(7)
C38 0.0367(12) 0.0398(13) 0.0308(11) -0.0055(10) 0.0078(9) -0.0157(10)
O11 0.0359(8) 0.0264(8) 0.0283(8) 0.0020(6) 0.0093(6) -0.0004(6)
O12 0.0416(9) 0.0285(8) 0.0275(8) -0.0025(6) 0.0106(6) -0.0032(7)
C39 0.0304(10) 0.0258(10) 0.0254(9) 0.0007(8) 0.0040(7) -0.0033(8)
C40 0.0591(17) 0.0303(12) 0.0432(14) -0.0037(11) 0.0169(12) -0.0147(12)
B1 0.0218(9) 0.0250(10) 0.0209(9) 0.0032(8) -0.0001(7) -0.0013(8)
C41 0.0255(9) 0.0258(10) 0.0231(9) 0.0035(7) -0.0010(7) -0.0014(7)
C42 0.0517(15) 0.0384(13) 0.0290(11) -0.0002(10) 0.0049(10) -0.0163(11)
C43 0.0597(17) 0.0425(15) 0.0404(14) -0.0063(12) -0.0001(12) -0.0214(13)
C44 0.0469(14) 0.0432(15) 0.0312(12) -0.0088(10) -0.0069(10) -0.0016(11)
C45 0.0403(12) 0.0444(14) 0.0236(10) -0.0001(9) 0.0019(9) 0.0003(11)
C46 0.0323(10) 0.0323(11) 0.0247(10) 0.0014(8) 0.0019(8) -0.0044(9)
C47 0.0214(8) 0.0273(10) 0.0300(10) 0.0041(8) 0.0035(7) -0.0003(7)
C48 0.0329(11) 0.0372(13) 0.0363(12) -0.0030(10) 0.0003(9) 0.0048(9)
C49 0.0338(12) 0.0347(13) 0.0543(16) -0.0099(11) 0.0055(11) 0.0008(10)
C50 0.0308(11) 0.0297(12) 0.0651(18) 0.0053(12) 0.0116(11) 0.0047(9)
C51 0.0303(11) 0.0371(13) 0.0485(15) 0.0135(11) 0.0057(10) 0.0068(9)
C52 0.0256(9) 0.0315(11) 0.0313(11) 0.0079(8) 0.0026(8) 0.0013(8)
C53 0.0243(9) 0.0294(10) 0.0217(9) 0.0025(7) 0.0008(7) -0.0048(8)
C54 0.0259(10) 0.0552(16) 0.0310(11) 0.0111(11) 0.0013(8) -0.0060(10)
C55 0.0281(12) 0.084(2) 0.0412(14) 0.0168(14) 0.0063(10) -0.0151(13)
C56 0.0460(16) 0.101(3) 0.0398(15) 0.0351(18) 0.0073(12) -0.0155(17)
C57 0.0389(14) 0.089(2) 0.0394(15) 0.0347(16) 0.0025(11) 0.0005(15)
C58 0.0273(10) 0.0495(14) 0.0271(10) 0.0147(10) 0.0021(8) -0.0013(9)
C59 0.0241(8) 0.0229(9) 0.0182(8) 0.0012(7) 0.0016(6) -0.0013(7)
C60 0.0269(9) 0.0233(9) 0.0290(10) 0.0036(8) 0.0031(7) -0.0012(8)
C61 0.0285(10) 0.0297(11) 0.0322(11) 0.0018(9) 0.0053(8) -0.0067(8)
C62 0.0233(9) 0.0384(12) 0.0282(10) -0.0029(9) 0.0061(7) -0.0016(8)
C63 0.0284(10) 0.0310(11) 0.0276(10) -0.0009(8) 0.0045(8) 0.0057(8)
C64 0.0281(9) 0.0235(9) 0.0230(9) 0.0006(7) 0.0045(7) -0.0016(7)
N5 0.068(2) 0.070(2) 0.065(2) -0.0049(17) 0.0011(15) 0.0027(17)
C65 0.0549(18) 0.058(2) 0.0564(19) -0.0068(15) 0.0211(15) -0.0078(15)
C66 0.080(3) 0.080(3) 0.111(4) -0.022(3) 0.030(3) -0.032(2)

loop_
_atom_type_symbol
_atom_type_description
_atom_type_scat_dispersion_real
_atom_type_scat_dispersion_imag
_atom_type_scat_source
C C 0.0033 0.0016 'International Tables Vol C Tables 4.2.6.8 and 6.1.1.4'
H H 0.0000 0.0000 'International Tables Vol C Tables 4.2.6.8 and 6.1.1.4'
N N 0.0061 0.0033 'International Tables Vol C Tables 4.2.6.8 and 6.1.1.4'
O O 0.0106 0.0060 'International Tables Vol C Tables 4.2.6.8 and 6.1.1.4'
Zn Zn 0.2839 1.4301 'International Tables Vol C Tables 4.2.6.8 and 6.1.1.4'
Tm Tm -0.3139 5.2483 'International Tables Vol C Tables 4.2.6.8 and 6.1.1.4'
B B 0.0013 0.0007 'International Tables Vol C Tables 4.2.6.8 and 6.1.1.4'

loop_
_geom_angle_atom_site_label_1
_geom_angle_atom_site_label_2
_geom_angle_atom_site_label_3
_geom_angle
O6 Tm O9 148.96(5)
O6 Tm O2 130.52(5)
O9 Tm O2 79.86(5)
O6 Tm O11 80.09(6)
O9 Tm O11 70.84(6)
O2 Tm O11 148.81(5)
O6 Tm O3 119.12(5)
O9 Tm O3 74.58(5)
O2 Tm O3 67.48(5)
O11 Tm O3 94.01(6)
O6 Tm O7 67.82(5)
O9 Tm O7 92.94(5)
O2 Tm O7 119.79(5)
O11 Tm O7 73.18(5)
O3 Tm O7 164.69(5)
O6 Tm O5 63.16(5)
O9 Tm O5 143.49(5)
O2 Tm O5 76.41(5)
O11 Tm O5 122.55(5)
O3 Tm O5 70.87(5)
O7 Tm O5 122.92(5)
O6 Tm O1 77.79(5)
O9 Tm O1 120.26(5)
O2 Tm O1 62.57(5)
O11 Tm O1 143.14(5)
O3 Tm O1 122.52(5)
O7 Tm O1 71.29(5)
O5 Tm O1 71.45(5)
O6 Tm Zn2 36.76(4)
O9 Tm Zn2 114.41(4)
O2 Tm Zn2 149.44(4)
O11 Tm Zn2 57.95(4)
O3 Tm Zn2 140.72(3)
O7 Tm Zn2 37.45(3)
O5 Tm Zn2 99.89(3)
O1 Tm Zn2 87.31(3)
O6 Tm Zn1 148.64(4)
O9 Tm Zn1 58.92(4)
O2 Tm Zn1 36.22(4)
O11 Tm Zn1 115.15(4)
O3 Tm Zn1 37.49(3)
O7 Tm Zn1 141.18(3)
O5 Tm Zn1 86.02(3)
O1 Tm Zn1 98.77(3)
Zn2 Tm Zn1 172.654(6)
O10 Zn1 O2 111.72(6)
O10 Zn1 N2 112.91(7)
O2 Zn1 N2 135.21(7)
O10 Zn1 O3 100.46(6)
O2 Zn1 O3 78.70(6)
N2 Zn1 O3 89.72(7)
O10 Zn1 N1 107.74(7)
O2 Zn1 N1 89.08(7)
N2 Zn1 N1 81.12(8)
O3 Zn1 N1 151.74(7)
O10 Zn1 Tm 91.80(4)
O2 Zn1 Tm 42.04(4)
N2 Zn1 Tm 132.22(5)
O3 Zn1 Tm 44.39(4)
N1 Zn1 Tm 130.98(5)
O12 Zn2 O6 114.23(7)
O12 Zn2 N4 110.34(8)
O6 Zn2 N4 135.42(7)
O12 Zn2 O7 100.75(7)
O6 Zn2 O7 79.30(6)
N4 Zn2 O7 91.60(7)
O12 Zn2 N3 106.76(8)
O6 Zn2 N3 88.08(7)
N4 Zn2 N3 80.30(8)
O7 Zn2 N3 152.45(8)
O12 Zn2 Tm 93.57(5)
O6 Zn2 Tm 41.82(4)
N4 Zn2 Tm 134.91(6)
O7 Zn2 Tm 45.43(4)
N3 Zn2 Tm 129.62(6)
C2 O1 C1 115.56(17)
C2 O1 Tm 116.19(11)
C1 O1 Tm 128.02(13)
C7 O2 Zn1 128.03(12)
C7 O2 Tm 129.03(12)
Zn1 O2 Tm 101.74(6)
C12 O3 Zn1 125.64(13)
C12 O3 Tm 136.20(13)
Zn1 O3 Tm 98.12(6)
C17 O4 C18 116.60(17)
C8 N1 C9 121.60(19)
C8 N1 Zn1 127.87(15)
C9 N1 Zn1 109.21(14)
C11 N2 C10 119.64(19)
C11 N2 Zn1 126.15(16)
C10 N2 Zn1 114.07(15)
O1 C2 C3 125.57(18)
O1 C2 C7 113.18(17)
C3 C2 C7 121.24(18)
C2 C3 C4 119.7(2)
C5 C4 C3 120.2(2)
C4 C5 C6 121.2(2)
C5 C6 C7 119.26(19)
C5 C6 C8 117.45(19)
C7 C6 C8 123.04(19)
O2 C7 C6 125.36(18)
O2 C7 C2 116.44(17)
C6 C7 C2 118.20(18)
N1 C8 C6 125.19(19)
N1 C9 C10 108.51(19)
N2 C10 C9 109.53(18)
N2 C11 C13 126.1(2)
O3 C12 C13 124.74(19)
O3 C12 C17 117.91(18)
C13 C12 C17 117.34(18)
C14 C13 C12 119.3(2)
C14 C13 C11 116.4(2)
C12 C13 C11 124.00(19)
C15 C14 C13 121.5(2)
C14 C15 C16 119.7(2)
C17 C16 C15 119.8(2)
O4 C17 C16 125.0(2)
O4 C17 C12 113.14(17)
C16 C17 C12 121.9(2)
C20 O5 C19 115.89(16)
C20 O5 Tm 116.96(12)
C19 O5 Tm 127.01(13)
C25 O6 Zn2 129.18(13)
C25 O6 Tm 129.09(13)
Zn2 O6 Tm 101.42(6)
C30 O7 Zn2 125.79(13)
C30 O7 Tm 134.63(13)
Zn2 O7 Tm 97.11(5)
C35 O8 C36 116.32(17)
C26 N3 C27 121.6(2)
C26 N3 Zn2 128.95(16)
C27 N3 Zn2 107.87(15)
C29 N4 C28 119.1(2)
C29 N4 Zn2 126.29(15)
C28 N4 Zn2 113.84(15)
C21 C20 O5 125.3(2)
C21 C20 C25 121.8(2)
O5 C20 C25 112.92(17)
C20 C21 C22 119.0(2)
C23 C22 C21 120.4(2)
C22 C23 C24 121.0(2)
C25 C24 C23 119.1(2)
C25 C24 C26 123.57(19)
C23 C24 C26 117.3(2)
O6 C25 C24 124.53(19)
O6 C25 C20 116.84(18)
C24 C25 C20 118.61(18)
N3 C26 C24 125.0(2)
N3 C27 C28 108.4(2)
N4 C28 C27 110.4(2)
N4 C29 C31 125.92(19)
O7 C30 C31 125.07(19)
O7 C30 C35 117.39(17)
C31 C30 C35 117.54(18)
C30 C31 C32 119.0(2)
C30 C31 C29 125.26(19)
C32 C31 C29 115.50(19)
C33 C32 C31 121.9(2)
C32 C33 C34 119.7(2)
C35 C34 C33 119.8(2)
O8 C35 C34 125.18(19)
O8 C35 C30 112.75(17)
C34 C35 C30 122.07(19)
C37 O9 Tm 148.39(14)
C37 O10 Zn1 114.41(13)
O9 C37 O10 124.12(19)
O9 C37 C38 117.42(19)
O10 C37 C38 118.46(19)
C39 O11 Tm 149.36(15)
C39 O12 Zn2 113.23(14)
O11 C39 O12 124.5(2)
O11 C39 C40 118.3(2)
O12 C39 C40 117.2(2)
C41 B1 C53 111.39(17)
C41 B1 C47 110.94(16)
C53 B1 C47 106.99(17)
C41 B1 C59 106.46(16)
C53 B1 C59 111.40(16)
C47 B1 C59 109.71(16)
C42 C41 C46 115.0(2)
C42 C41 B1 124.58(19)
C46 C41 B1 120.39(19)
C41 C42 C43 122.3(2)
C44 C43 C42 120.8(3)
C43 C44 C45 118.8(2)
C44 C45 C46 119.8(2)
C45 C46 C41 123.2(2)
C52 C47 C48 115.1(2)
C52 C47 B1 125.1(2)
C48 C47 B1 119.84(19)
C49 C48 C47 123.3(2)
C50 C49 C48 119.5(3)
C51 C50 C49 119.0(2)
C50 C51 C52 120.6(2)
C51 C52 C47 122.5(2)
C58 C53 C54 114.5(2)
C58 C53 B1 125.54(18)
C54 C53 B1 119.94(19)
C55 C54 C53 123.1(2)
C54 C55 C56 120.0(3)
C57 C56 C55 118.8(3)
C56 C57 C58 120.5(3)
C57 C58 C53 123.0(2)
C60 C59 C64 114.77(18)
C60 C59 B1 123.91(18)
C64 C59 B1 121.30(18)
C61 C60 C59 123.0(2)
C62 C61 C60 120.6(2)
C63 C62 C61 118.4(2)
C62 C63 C64 120.2(2)
C63 C64 C59 123.1(2)
N5 C65 C66 176.7(5)

loop_
_geom_bond_atom_site_label_1
_geom_bond_atom_site_label_2
_geom_bond_distance
Tm O6 2.2671(14)
Tm O9 2.2845(15)
Tm O2 2.2849(14)
Tm O11 2.3171(16)
Tm O3 2.3607(14)
Tm O7 2.3926(14)
Tm O5 2.5836(14)
Tm O1 2.6103(15)
Tm Zn2 3.3326(4)
Tm Zn1 3.3410(4)
Zn1 O10 1.9851(15)
Zn1 O2 2.0165(14)
Zn1 N2 2.0348(18)
Zn1 O3 2.0540(14)
Zn1 N1 2.0569(18)
Zn2 O12 1.9801(17)
Zn2 O6 2.0347(14)
Zn2 N4 2.0348(19)
Zn2 O7 2.0424(14)
Zn2 N3 2.0488(19)
O1 C2 1.381(2)
O1 C1 1.441(2)
O2 C7 1.326(2)
O3 C12 1.324(2)
O4 C17 1.371(3)
O4 C18 1.430(3)
N1 C8 1.279(3)
N1 C9 1.466(3)
N2 C11 1.279(3)
N2 C10 1.481(3)
C2 C3 1.383(3)
C2 C7 1.421(3)
C3 C4 1.400(3)
C4 C5 1.371(3)
C5 C6 1.412(3)
C6 C7 1.413(3)
C6 C8 1.460(3)
C9 C10 1.520(4)
C11 C13 1.448(3)
C12 C13 1.417(3)
C12 C17 1.424(3)
C13 C14 1.417(3)
C14 C15 1.374(4)
C15 C16 1.402(3)
C16 C17 1.380(3)
O5 C20 1.382(2)
O5 C19 1.440(3)
O6 C25 1.328(2)
O7 C30 1.322(2)
O8 C35 1.364(2)
O8 C36 1.429(2)
N3 C26 1.276(3)
N3 C27 1.472(3)
N4 C29 1.278(3)
N4 C28 1.475(3)
C20 C21 1.378(3)
C20 C25 1.415(3)
C21 C22 1.405(4)
C22 C23 1.379(4)
C23 C24 1.410(3)
C24 C25 1.409(3)
C24 C26 1.464(3)
C27 C28 1.517(4)
C29 C31 1.456(3)
C30 C31 1.419(3)
C30 C35 1.426(3)
C31 C32 1.420(3)
C32 C33 1.371(3)
C33 C34 1.404(3)
C34 C35 1.381(3)
O9 C37 1.243(3)
O10 C37 1.277(2)
C37 C38 1.507(3)
O11 C39 1.245(3)
O12 C39 1.274(3)
C39 C40 1.514(3)
B1 C41 1.647(3)
B1 C53 1.647(3)
B1 C47 1.650(3)
B1 C59 1.652(3)
C41 C42 1.397(3)
C41 C46 1.408(3)
C42 C43 1.402(4)
C43 C44 1.375(4)
C44 C45 1.387(4)
C45 C46 1.392(3)
C47 C52 1.399(3)
C47 C48 1.404(3)
C48 C49 1.395(4)
C49 C50 1.390(4)
C50 C51 1.381(4)
C51 C52 1.397(3)
C53 C58 1.395(3)
C53 C54 1.411(3)
C54 C55 1.383(4)
C55 C56 1.385(4)
C56 C57 1.376(4)
C57 C58 1.389(3)
C59 C60 1.405(3)
C59 C64 1.407(3)
C60 C61 1.393(3)
C61 C62 1.392(3)
C62 C63 1.390(3)
C63 C64 1.397(3)
N5 C65 1.120(5)
C65 C66 1.416(6)
